data_2010649
loop_
_publ_author_name
'Fl\"orke, Ulrich'
'Egold, Hans'
'Schwarze, Detlev'

_publ_section_title
;
 Sulfido-bridged rhenium--carbonyl complexes with planar and folded
 Re~2~S~2~ cores
;
_journal_issue 2
_journal_name_full 'Acta Crystallographica Section C'
_journal_page_first 184
_journal_page_last 186
_journal_paper_doi 10.1107/S0108270199015152
_journal_volume 56
_journal_year 2000
_chemical_formula_iupac '[Re2(C7 H7 O S)2(CO)8]'
_chemical_formula_moiety 'C22 H14 O10 Re2 S2'
_chemical_formula_sum 'C22 H14 O10 Re2 S2'
_chemical_formula_weight 874.85
_chemical_name_systematic
;
 Octacarbonyl-bis(\m-4-methoxyphenyl-sulphido)-dirhenium
;
_space_group_IT_number 14
_symmetry_cell_setting monoclinic
_symmetry_space_group_name_Hall '-P 2yn'
_symmetry_space_group_name_H-M 'P 1 21/n 1'
_audit_creation_method SHELXL-97
_cell_angle_alpha 90.00
_cell_angle_beta 107.660(10)
_cell_angle_gamma 90.00
_cell_formula_units_Z 2
_cell_length_a 9.731(2)
_cell_length_b 9.6380(10)
_cell_length_c 13.7720(10)
_cell_measurement_reflns_used 30
_cell_measurement_temperature 203(2)
_cell_measurement_theta_max 22.046
_cell_measurement_theta_min 7.323
_cell_volume 1230.8(3)
_computing_cell_refinement XSCANS
_computing_data_collection 'XSCANS (Siemens, 1995a) '
_computing_data_reduction XSCANS
_computing_molecular_graphics SHELXTL
_computing_publication_material SHELXTL
_computing_structure_refinement SHELXTL
_computing_structure_solution 'SHELXTL (Siemens 1995b)'
_diffrn_ambient_temperature 203(2)
_diffrn_measured_fraction_theta_full 1.000
_diffrn_measured_fraction_theta_max 1.000
_diffrn_measurement_device 'Siemens P4'
_diffrn_measurement_method '2\q/\w scans'
_diffrn_radiation_monochromator graphite
_diffrn_radiation_source 'sealed tube'
_diffrn_radiation_type MoK\a
_diffrn_radiation_wavelength .71073
_diffrn_reflns_av_R_equivalents .0190
_diffrn_reflns_av_sigmaI/netI .0263
_diffrn_reflns_limit_h_max 1
_diffrn_reflns_limit_h_min -12
_diffrn_reflns_limit_k_max 12
_diffrn_reflns_limit_k_min -1
_diffrn_reflns_limit_l_max 17
_diffrn_reflns_limit_l_min -17
_diffrn_reflns_number 3716
_diffrn_reflns_theta_full 27.50
_diffrn_reflns_theta_max 27.50
_diffrn_reflns_theta_min 2.27
_diffrn_standards_decay_% <1
_diffrn_standards_interval_count 397
_diffrn_standards_number 3
_exptl_absorpt_coefficient_mu 10.051
_exptl_absorpt_correction_T_max .164
_exptl_absorpt_correction_T_min .080
_exptl_absorpt_correction_type psi-scan
_exptl_absorpt_process_details 'North et al. (1968)'
_exptl_crystal_colour 'pale yellow'
_exptl_crystal_density_diffrn 2.361
_exptl_crystal_density_method 'not measured'
_exptl_crystal_description block
_exptl_crystal_F_000 816
_exptl_crystal_size_max .44
_exptl_crystal_size_mid .24
_exptl_crystal_size_min .18
_refine_diff_density_max .991
_refine_diff_density_min -.995
_refine_ls_extinction_coef .00201(18)
_refine_ls_extinction_method 'SHELXTL (Siemens 1995a)'
_refine_ls_goodness_of_fit_ref 1.049
_refine_ls_hydrogen_treatment constr
_refine_ls_matrix_type full
_refine_ls_number_parameters 165
_refine_ls_number_reflns 2832
_refine_ls_number_restraints 0
_refine_ls_restrained_S_all 1.049
_refine_ls_R_factor_all .0339
_refine_ls_R_factor_gt .0262
_refine_ls_shift/su_max <0.001
_refine_ls_shift/su_mean .000
_refine_ls_structure_factor_coef Fsqd
_refine_ls_weighting_details 'calc w = 1/[\s^2^(Fo^2^)+(0.0352P)^2^+1.1289P] where P=(Fo^2^+2Fc^2^)/3'
_refine_ls_weighting_scheme calc
_refine_ls_wR_factor_ref .0627
_reflns_number_gt 2448
_reflns_number_total 2832
_reflns_threshold_expression I>2\s(I)
_cod_data_source_file na1446.cif
_cod_data_source_block I
_cod_depositor_comments
;
The following automatic conversions were performed:
'_symmetry_cell_setting' value 'Monoclinic' changed to 'monoclinic'
according to '/home/saulius/struct/CIF-dictionaries/cif_core.dic'
dictionary named 'cif_core.dic' version 2.4.1 from 2010-06-29.

Automatic conversion script
Id: cif_fix_enum 1527 2010-12-29 10:47:43Z saulius 

The following automatic conversions were performed:

'_symmetry_cell_setting' value 'Monoclinic' changed to 'monoclinic'
according to /home/saulius/struct/CIF-dictionaries/cif_core.dic
dictionary named 'cif_core.dic' version 2.4.1 from 2010-06-29.

Automatic conversion script
Id: cif_fix_values 1715 2011-07-08 13:25:40Z adriana 
;
_cod_original_sg_symbol_H-M 'P 21/n'
_cod_database_code 2010649
_cod_database_fobs_code 2010649

loop_
_symmetry_equiv_pos_as_xyz
'x, y, z'
'-x+1/2, y+1/2, -z+1/2'
'-x, -y, -z'
'x-1/2, -y-1/2, z-1/2'

loop_
_atom_site_label
_atom_site_fract_x
_atom_site_fract_y
_atom_site_fract_z
_atom_site_U_iso_or_equiv
_atom_site_adp_type
_atom_site_calc_flag
_atom_site_refinement_flags
_atom_site_occupancy
_atom_site_disorder_assembly
_atom_site_disorder_group
_atom_site_type_symbol
Re1 -.563075(18) .313838(19) -.034644(13) .02253(8) Uani d . 1 . . Re
S1 -.35250(12) .46876(12) -.03121(8) .0230(2) Uani d . 1 . . S
O1 -.6890(5) .4452(5) -.2516(3) .0484(10) Uani d . 1 . . O
C1 -.6459(5) .3910(6) -.1762(4) .0304(11) Uani d . 1 . . C
O2 -.4286(5) .2426(5) .1961(3) .0464(10) Uani d . 1 . . O
C2 -.4753(5) .2655(5) .1123(4) .0293(11) Uani d . 1 . . C
O3 -.4467(4) .0480(4) -.1051(3) .0427(9) Uani d . 1 . . O
C3 -.4876(5) .1499(6) -.0804(4) .0303(11) Uani d . 1 . . C
O4 -.8242(4) .1285(5) -.0439(3) .0462(10) Uani d . 1 . . O
C4 -.7316(5) .2021(6) -.0410(4) .0329(12) Uani d . 1 . . C
C11 -.1824(5) .4096(5) .0519(3) .0230(9) Uani d . 1 . . C
C12 -.1485(6) .2702(6) .0607(5) .0389(13) Uani d . 1 . . C
H12 -.2182 .2044 .0273 .047 Uiso calc R 1 . . H
C13 -.0125(6) .2266(7) .1183(5) .0470(16) Uani d . 1 . . C
H13 .0095 .1314 .1222 .056 Uiso calc R 1 . . H
C14 .0907(5) .3195(6) .1699(4) .0336(12) Uani d . 1 . . C
C15 .0589(5) .4582(6) .1600(4) .0353(12) Uani d . 1 . . C
H15 .1290 .5238 .1928 .042 Uiso calc R 1 . . H
C16 -.0768(5) .5018(6) .1014(4) .0354(12) Uani d . 1 . . C
H16 -.0972 .5974 .0955 .042 Uiso calc R 1 . . H
O5 .2208(4) .2662(5) .2275(4) .0526(12) Uani d . 1 . . O
C17 .3234(6) .3616(8) .2884(5) .0480(16) Uani d . 1 . . C
H17A .3576 .4223 .2445 .072 Uiso calc R 1 . . H
H17B .4041 .3107 .3329 .072 Uiso calc R 1 . . H
H17C .2781 .4166 .3292 .072 Uiso calc R 1 . . H

loop_
_atom_site_aniso_label
_atom_site_aniso_U_11
_atom_site_aniso_U_22
_atom_site_aniso_U_33
_atom_site_aniso_U_12
_atom_site_aniso_U_13
_atom_site_aniso_U_23
Re1 .01726(11) .02045(11) .02749(11) -.00094(8) .00321(7) -.00102(8)
S1 .0170(5) .0232(6) .0267(5) .0002(4) .0038(4) .0002(4)
O1 .051(2) .057(3) .0302(19) -.006(2) .0008(17) .007(2)
C1 .025(2) .033(3) .031(3) .001(2) .004(2) -.006(2)
O2 .051(3) .045(2) .037(2) .012(2) .0045(19) .0060(19)
C2 .024(2) .025(2) .038(3) .007(2) .008(2) .002(2)
O3 .047(2) .031(2) .055(2) .0033(19) .0231(19) -.0091(18)
C3 .022(2) .030(3) .036(3) -.003(2) .006(2) -.002(2)
O4 .029(2) .042(2) .067(3) -.0107(19) .0124(19) .000(2)
C4 .024(2) .033(3) .040(3) .002(2) .007(2) .001(2)
C11 .0159(19) .026(2) .028(2) .0014(19) .0067(17) .0010(19)
C12 .020(2) .031(3) .058(4) .000(2) .002(2) .000(3)
C13 .029(3) .031(3) .074(4) .005(2) .005(3) .005(3)
C14 .018(2) .039(3) .039(3) .003(2) .001(2) .005(2)
C15 .024(2) .035(3) .042(3) .000(2) .003(2) -.006(2)
C16 .024(2) .027(3) .050(3) .008(2) .003(2) -.002(2)
O5 .0246(19) .050(3) .071(3) .0094(19) -.0040(19) .015(2)
C17 .020(2) .070(4) .046(3) .005(3) -.003(2) .002(3)

loop_
_atom_type_symbol
_atom_type_description
_atom_type_scat_dispersion_real
_atom_type_scat_dispersion_imag
_atom_type_scat_source
C C .0033 .0016 'International Tables Vol C Tables 4.2.6.8 and 6.1.1.4'
H H .0000 .0000 'International Tables Vol C Tables 4.2.6.8 and 6.1.1.4'
O O .0106 .0060 'International Tables Vol C Tables 4.2.6.8 and 6.1.1.4'
S S .1246 .1234 'International Tables Vol C Tables 4.2.6.8 and 6.1.1.4'
Re Re -1.0185 7.2310 'International Tables Vol C Tables 4.2.6.8 and 6.1.1.4'

loop_
_geom_angle_atom_site_label_1
_geom_angle_atom_site_label_2
_geom_angle_atom_site_label_3
_geom_angle_site_symmetry_1
_geom_angle_site_symmetry_3
_geom_angle
_geom_angle_publ_flag
C3 Re1 C4 . . 86.0(2) ?
C3 Re1 C2 . . 93.0(2) ?
C4 Re1 C2 . . 90.7(2) ?
C3 Re1 C1 . . 93.8(2) ?
C4 Re1 C1 . . 94.4(2) ?
C2 Re1 C1 . . 171.8(2) ?
C3 Re1 S1 . 3_465 176.78(15) ?
C4 Re1 S1 . 3_465 96.58(16) ?
C2 Re1 S1 . 3_465 85.13(15) ?
C1 Re1 S1 . 3_465 87.88(15) ?
C3 Re1 S1 . . 95.93(16) ?
C4 Re1 S1 . . 177.08(16) ?
C2 Re1 S1 . . 91.36(15) ?
C1 Re1 S1 . . 83.32(15) ?
S1 Re1 S1 3_465 . 81.53(4) y
C11 S1 Re1 . 3_465 111.92(16) y
C11 S1 Re1 . . 114.20(16) y
Re1 S1 Re1 3_465 . 98.47(4) y
O1 C1 Re1 . . 173.9(5) ?
O2 C2 Re1 . . 177.3(5) ?
O3 C3 Re1 . . 176.3(5) ?
O4 C4 Re1 . . 175.1(5) ?
C16 C11 C12 . . 117.7(4) ?
C16 C11 S1 . . 121.1(4) ?
C12 C11 S1 . . 121.0(4) ?
C11 C12 C13 . . 120.4(5) ?
C14 C13 C12 . . 121.4(6) ?
C15 C14 C13 . . 118.5(5) ?
C15 C14 O5 . . 124.3(5) ?
C13 C14 O5 . . 117.2(5) ?
C14 C15 C16 . . 120.0(5) ?
C11 C16 C15 . . 121.9(5) ?
C14 O5 C17 . . 117.1(5) ?

loop_
_geom_bond_atom_site_label_1
_geom_bond_atom_site_label_2
_geom_bond_site_symmetry_2
_geom_bond_distance
_geom_bond_publ_flag
Re1 C3 . 1.927(5) ?
Re1 C4 . 1.941(5) ?
Re1 C2 . 1.998(5) ?
Re1 C1 . 2.012(5) ?
Re1 S1 3_465 2.5179(12) y
Re1 S1 . 2.5243(12) y
S1 C11 . 1.796(4) y
S1 Re1 3_465 2.5179(12) ?
O1 C1 . 1.123(6) ?
O2 C2 . 1.126(6) ?
O3 C3 . 1.150(6) ?
O4 C4 . 1.138(6) ?
C11 C16 . 1.373(7) ?
C11 C12 . 1.379(7) ?
C12 C13 . 1.387(7) ?
C13 C14 . 1.372(8) ?
C14 C15 . 1.370(8) ?
C14 O5 . 1.373(6) ?
C15 C16 . 1.388(6) ?
O5 C17 . 1.428(7) ?
